data_1530204
loop_
_publ_author_name
'Kramer, V.'
'Post, E.'

_publ_section_title
;
 Preparation and Structural Characterization of the Lead Oxide Iodide Pb3
 O2 I2
;
_journal_name_full 'Materials Research Bulletin'
_journal_page_first 407
_journal_page_last 412
_journal_volume 20
_journal_year 1985
_chemical_formula_sum 'I2 O2 Pb3'
_chemical_name_systematic 'Pb3 O2 I2'
_space_group_IT_number 62
_symmetry_space_group_name_Hall '-P 2ac 2n'
_symmetry_space_group_name_H-M 'P n m a'
_cell_angle_alpha 90
_cell_angle_beta 90
_cell_angle_gamma 90
_cell_formula_units_Z 4
_cell_length_a 17.862
_cell_length_b 5.954
_cell_length_c 7.487
_cell_volume 796.245
_citation_journal_id_ASTM MRBUAC
_cod_data_source_file Kramer_MRBUAC_1985_1203.cif
_cod_data_source_block I2O2Pb3
_cod_original_cell_volume 796.2451
_cod_database_code 1530204

loop_
_symmetry_equiv_pos_as_xyz
x,y,z
-x+1/2,-y,z+1/2
x+1/2,-y+1/2,-z+1/2
-x,y+1/2,-z
-x,-y,-z
x-1/2,y,-z-1/2
-x-1/2,y-1/2,z-1/2
x,-y-1/2,z

loop_
_atom_site_label
_atom_site_type_symbol
_atom_site_fract_x
_atom_site_fract_y
_atom_site_fract_z
_atom_site_occupancy
_atom_site_U_iso_or_equiv
Pb3 Pb+2 0.6086 0.25 0.7888 1 0.0
O1 O-2 0.4254 0.001 0.4162 1 0.0
Pb1 Pb+2 0.0277 0.25 0.1518 1 0.0
I2 I-1 0.4358 0.25 0.9064 1 0.0
Pb2 Pb+2 0.3393 0.25 0.5249 1 0.0
I1 I-1 0.241 0.25 0.1696 1 0.0
